data_2223343
loop_
_publ_author_name
'Wang, Bo'
'Ye, Nengsheng'
'Li, Zhiyuan'
'Zhong, Jiangchun'
'Hou, Shicong'

_publ_section_title
;(1<i>R</i>,3<i>S</i>)-Methyl
 3-[(<i>S</i>)-2-(hydroxydiphenylmethyl)pyrrolidin-1-ylmethyl]-2,2-dimethylcyclopropanecarboxylate
;
_journal_coeditor_code CV2590
_journal_issue 10
_journal_name_full 'Acta Crystallographica Section E'
_journal_page_first o2474
_journal_paper_doi 10.1107/S1600536809035296
_journal_volume 65
_journal_year 2009
_chemical_formula_iupac 'C25 H31 N O3'
_chemical_formula_moiety 'C25 H31 N O3'
_chemical_formula_sum 'C25 H31 N O3'
_chemical_formula_weight 393.51
_chemical_name_systematic
;
(1<i>R</i>,3<i>S</i>)-Methyl 3-[(<i>S</i>)-2-
(hydroxydiphenylmethyl)pyrrolidin-1-ylmethyl]-2,2-
dimethylcyclopropanecarboxylate
;
_space_group_IT_number 5
_symmetry_cell_setting monoclinic
_symmetry_space_group_name_Hall 'C 2y'
_symmetry_space_group_name_H-M 'C 1 2 1'
_atom_sites_solution_hydrogens geom
_atom_sites_solution_primary direct
_atom_sites_solution_secondary difmap
_audit_creation_method SHELXL-97
_cell_angle_alpha 90.00
_cell_angle_beta 97.62(3)
_cell_angle_gamma 90.00
_cell_formula_units_Z 12
_cell_length_a 34.736(7)
_cell_length_b 17.729(4)
_cell_length_c 11.013(2)
_cell_measurement_reflns_used 768
_cell_measurement_temperature 173(2)
_cell_measurement_theta_max 27.48
_cell_measurement_theta_min 2.17
_cell_volume 6722(2)
_computing_cell_refinement 'CrystalClear (Rigaku, 2005)'
_computing_data_collection 'CrystalClear (Rigaku, 2005)'
_computing_data_reduction 'CrystalClear (Rigaku, 2005)'
_computing_molecular_graphics 'XP in SHELXTL (Sheldrick, 2008)'
_computing_publication_material 'SHELXL97 (Sheldrick, 2008)'
_computing_structure_refinement 'SHELXL97 (Sheldrick, 2008)'
_computing_structure_solution 'SHELXS97 (Sheldrick, 2008)'
_diffrn_ambient_temperature 173(2)
_diffrn_measured_fraction_theta_full 0.997
_diffrn_measured_fraction_theta_max 0.997
_diffrn_measurement_device_type 'Rigaku Saturn724+ CCD'
_diffrn_measurement_method '\w scans at fixed \c = 45\%'
_diffrn_radiation_monochromator graphite
_diffrn_radiation_source 'sealed tube'
_diffrn_radiation_type MoK\a
_diffrn_radiation_wavelength 0.71073
_diffrn_reflns_av_R_equivalents 0.0496
_diffrn_reflns_av_sigmaI/netI 0.0340
_diffrn_reflns_limit_h_max 45
_diffrn_reflns_limit_h_min -45
_diffrn_reflns_limit_k_max 23
_diffrn_reflns_limit_k_min -23
_diffrn_reflns_limit_l_max 14
_diffrn_reflns_limit_l_min -14
_diffrn_reflns_number 41275
_diffrn_reflns_theta_full 27.49
_diffrn_reflns_theta_max 27.49
_diffrn_reflns_theta_min 2.30
_exptl_absorpt_coefficient_mu 0.076
_exptl_absorpt_correction_T_max 0.9784
_exptl_absorpt_correction_T_min 0.9631
_exptl_absorpt_correction_type numerical
_exptl_absorpt_process_details 'ABSCOR (Higashi, 1995)'
_exptl_crystal_colour colourless
_exptl_crystal_density_diffrn 1.166
_exptl_crystal_density_method 'not measured'
_exptl_crystal_description strip
_exptl_crystal_F_000 2544
_exptl_crystal_size_max 0.50
_exptl_crystal_size_mid 0.33
_exptl_crystal_size_min 0.29
_refine_diff_density_max 0.406
_refine_diff_density_min -0.238
_refine_ls_extinction_method none
_refine_ls_goodness_of_fit_ref 1.172
_refine_ls_hydrogen_treatment constr
_refine_ls_matrix_type full
_refine_ls_number_parameters 784
_refine_ls_number_reflns 7960
_refine_ls_number_restraints 1
_refine_ls_restrained_S_all 1.172
_refine_ls_R_factor_all 0.0609
_refine_ls_R_factor_gt 0.0585
_refine_ls_shift/su_max 0.001
_refine_ls_shift/su_mean 0.000
_refine_ls_structure_factor_coef Fsqd
_refine_ls_weighting_details 'calc w=1/[\s^2^(Fo^2^)+(0.0632P)^2^+2.6224P] where P=(Fo^2^+2Fc^2^)/3'
_refine_ls_weighting_scheme calc
_refine_ls_wR_factor_gt 0.1437
_refine_ls_wR_factor_ref 0.1452
_reflns_number_gt 7677
_reflns_number_total 7960
_reflns_threshold_expression I>2\s(I)
_cod_data_source_file cv2590.cif
_cod_data_source_block I
_cod_original_sg_symbol_H-M 'C 2'
_cod_database_code 2223343
_cod_database_fobs_code 2223343

loop_
_symmetry_equiv_pos_as_xyz
'x, y, z'
'-x, y, -z'
'x+1/2, y+1/2, z'
'-x+1/2, y+1/2, -z'

loop_
_atom_site_type_symbol
_atom_site_label
_atom_site_fract_x
_atom_site_fract_y
_atom_site_fract_z
_atom_site_U_iso_or_equiv
_atom_site_adp_type
_atom_site_calc_flag
_atom_site_refinement_flags
_atom_site_occupancy
_atom_site_disorder_assembly
_atom_site_disorder_group
O O1A 0.61741(6) 0.71980(12) 0.0217(2) 0.0404(5) Uani d . 1 . .
H H1A 0.6068 0.7249 -0.0510 0.061 Uiso calc R 1 . .
O O1C 0.87641(7) 0.55390(12) -0.0018(2) 0.0445(5) Uani d . 1 . .
H H1C 0.8875 0.5614 0.0697 0.067 Uiso calc R 1 . .
O O1B 0.87006(7) 0.87326(12) 0.9332(2) 0.0475(5) Uani d . 1 . .
H H1BA 0.8845 0.8878 0.9980 0.071 Uiso d R 1 . .
O O2B 0.95265(7) 1.17966(15) 1.1925(3) 0.0608(7) Uani d . 1 . .
O O2A 0.55251(9) 1.02781(16) -0.2743(3) 0.0773(9) Uani d . 1 . .
O O2C 0.95309(8) 0.84700(15) 0.3125(4) 0.0753(9) Uani d . 1 . .
O O3A 0.49276(7) 0.98742(15) -0.3403(3) 0.0585(6) Uani d . 1 . .
O O3C 1.00025(7) 0.76433(16) 0.3560(2) 0.0559(6) Uani d . 1 . .
O O3B 1.01025(8) 1.13285(18) 1.2684(4) 0.0783(9) Uani d . 1 . .
N N1C 0.90248(7) 0.68825(17) 0.0848(2) 0.0400(5) Uani d . 1 . .
N N1A 0.58899(7) 0.84984(15) -0.0687(2) 0.0382(5) Uani d . 1 . .
N N1B 0.90658(7) 0.99525(15) 1.0363(2) 0.0396(6) Uani d . 1 . .
C C1C 0.85125(8) 0.61510(16) -0.0382(3) 0.0342(6) Uani d . 1 . .
C C1A 0.64291(8) 0.78108(16) 0.0535(3) 0.0340(6) Uani d . 1 . .
C C1B 0.84952(8) 0.94225(16) 0.9081(3) 0.0364(6) Uani d . 1 . .
C C2A 0.67399(8) 0.78459(17) -0.0334(3) 0.0360(6) Uani d . 1 . .
C C2B 0.82002(8) 0.95341(16) 0.9997(3) 0.0359(6) Uani d . 1 . .
C C2C 0.82046(9) 0.62294(18) 0.0509(3) 0.0370(6) Uani d . 1 . .
C C3B 0.79781(9) 1.01844(19) 0.9986(3) 0.0437(7) Uani d . 1 . .
H H3BA 0.8006 1.0566 0.9398 0.052 Uiso calc R 1 . .
C C3C 0.81643(10) 0.56596(19) 0.1355(3) 0.0457(7) Uani d . 1 . .
H H3CA 0.8322 0.5221 0.1368 0.055 Uiso calc R 1 . .
C C3A 0.69694(8) 0.84829(19) -0.0430(3) 0.0429(7) Uani d . 1 . .
H H3AA 0.6942 0.8907 0.0078 0.051 Uiso calc R 1 . .
C C4B 0.77159(9) 1.0288(2) 1.0822(3) 0.0499(8) Uani d . 1 . .
H H4BA 0.7565 1.0736 1.0796 0.060 Uiso calc R 1 . .
C C4A 0.72399(9) 0.8506(2) -0.1263(3) 0.0479(8) Uani d . 1 . .
H H4AA 0.7395 0.8944 -0.1314 0.057 Uiso calc R 1 . .
C C4C 0.78966(12) 0.5725(2) 0.2177(3) 0.0594(10) Uani d . 1 . .
H H4CA 0.7874 0.5332 0.2749 0.071 Uiso calc R 1 . .
C C5A 0.72818(9) 0.7893(2) -0.2012(3) 0.0514(8) Uani d . 1 . .
H H5AA 0.7461 0.7913 -0.2594 0.062 Uiso calc R 1 . .
C C5B 0.76748(10) 0.9744(2) 1.1686(3) 0.0509(8) Uani d . 1 . .
H H5BA 0.7497 0.9815 1.2262 0.061 Uiso calc R 1 . .
C C5C 0.76616(11) 0.6356(3) 0.2178(3) 0.0587(10) Uani d . 1 . .
H H5CA 0.7481 0.6401 0.2751 0.070 Uiso calc R 1 . .
C C6C 0.76942(9) 0.6920(2) 0.1327(3) 0.0510(8) Uani d . 1 . .
H H6CA 0.7532 0.7352 0.1304 0.061 Uiso calc R 1 . .
C C6A 0.70623(10) 0.7253(2) -0.1910(3) 0.0518(8) Uani d . 1 . .
H H6AA 0.7094 0.6828 -0.2413 0.062 Uiso calc R 1 . .
C C6B 0.78927(11) 0.9095(2) 1.1707(3) 0.0541(9) Uani d . 1 . .
H H6BA 0.7865 0.8717 1.2300 0.065 Uiso calc R 1 . .
C C7B 0.81547(9) 0.89896(18) 1.0864(3) 0.0435(7) Uani d . 1 . .
H H7BA 0.8303 0.8539 1.0887 0.052 Uiso calc R 1 . .
C C7C 0.79635(9) 0.6857(2) 0.0507(3) 0.0420(6) Uani d . 1 . .
H H7CA 0.7984 0.7250 -0.0068 0.050 Uiso calc R 1 . .
C C7A 0.67956(9) 0.72283(18) -0.1076(3) 0.0406(6) Uani d . 1 . .
H H7AA 0.6648 0.6782 -0.1009 0.049 Uiso calc R 1 . .
C C8B 0.82818(8) 0.93710(19) 0.7772(3) 0.0410(7) Uani d . 1 . .
C C8A 0.66136(8) 0.76902(17) 0.1854(3) 0.0379(6) Uani d . 1 . .
C C8C 0.83178(9) 0.59895(17) -0.1678(3) 0.0366(6) Uani d . 1 . .
C C9C 0.80633(10) 0.6500(2) -0.2317(3) 0.0488(8) Uani d . 1 . .
H H9CA 0.8003 0.6957 -0.1935 0.059 Uiso calc R 1 . .
C C9A 0.68768(10) 0.8206(2) 0.2450(3) 0.0534(9) Uani d . 1 . .
H H9AA 0.6954 0.8631 0.2014 0.064 Uiso calc R 1 . .
C C9B 0.82172(10) 0.8679(2) 0.7206(3) 0.0523(8) Uani d . 1 . .
H H9BA 0.8302 0.8230 0.7629 0.063 Uiso calc R 1 . .
C C10A 0.70284(12) 0.8108(3) 0.3671(4) 0.0645(11) Uani d . 1 . .
H H10A 0.7209 0.8462 0.4061 0.077 Uiso calc R 1 . .
C C10B 0.80270(13) 0.8643(3) 0.6005(4) 0.0662(12) Uani d . 1 . .
H H10B 0.7983 0.8166 0.5619 0.079 Uiso calc R 1 . .
C C10C 0.78971(10) 0.6349(2) -0.3504(3) 0.0559(9) Uani d . 1 . .
H H10C 0.7722 0.6703 -0.3922 0.067 Uiso calc R 1 . .
C C11C 0.79803(10) 0.5699(2) -0.4089(3) 0.0540(9) Uani d . 1 . .
H H11A 0.7867 0.5604 -0.4908 0.065 Uiso calc R 1 . .
C C11A 0.69168(12) 0.7497(3) 0.4321(4) 0.0622(10) Uani d . 1 . .
H H11B 0.7016 0.7435 0.5161 0.075 Uiso calc R 1 . .
C C11B 0.79036(12) 0.9281(3) 0.5377(4) 0.0675(12) Uani d . 1 . .
H H11C 0.7776 0.9249 0.4561 0.081 Uiso calc R 1 . .
C C12B 0.79658(11) 0.9970(3) 0.5934(4) 0.0611(10) Uani d . 1 . .
H H12A 0.7880 1.0417 0.5504 0.073 Uiso calc R 1 . .
C C12C 0.82314(12) 0.5183(2) -0.3466(3) 0.0551(9) Uani d . 1 . .
H H12B 0.8290 0.4726 -0.3852 0.066 Uiso calc R 1 . .
C C12A 0.66611(12) 0.6982(2) 0.3742(3) 0.0592(9) Uani d . 1 . .
H H12C 0.6586 0.6557 0.4182 0.071 Uiso calc R 1 . .
C C13C 0.83986(11) 0.53344(19) -0.2275(3) 0.0472(7) Uani d . 1 . .
H H13A 0.8573 0.4978 -0.1860 0.057 Uiso calc R 1 . .
C C13A 0.65107(10) 0.70757(19) 0.2516(3) 0.0479(7) Uani d . 1 . .
H H13B 0.6335 0.6712 0.2127 0.057 Uiso calc R 1 . .
C C13B 0.81537(10) 1.0015(2) 0.7127(3) 0.0496(8) Uani d . 1 . .
H H13C 0.8195 1.0495 0.7507 0.060 Uiso calc R 1 . .
C C14A 0.61745(8) 0.85411(17) 0.0434(3) 0.0353(6) Uani d . 1 . .
H H14A 0.6343 0.8996 0.0402 0.042 Uiso calc R 1 . .
C C14C 0.87728(8) 0.68750(18) -0.0340(2) 0.0346(6) Uani d . 1 . .
H H14B 0.8607 0.7338 -0.0431 0.042 Uiso calc R 1 . .
C C14B 0.88061(8) 1.00581(17) 0.9191(3) 0.0362(6) Uani d . 1 . .
H H14C 0.8678 1.0563 0.9176 0.043 Uiso calc R 1 . .
C C15C 0.90579(9) 0.6871(2) -0.1302(3) 0.0464(7) Uani d . 1 . .
H H15A 0.8987 0.6473 -0.1922 0.056 Uiso calc R 1 . .
H H15B 0.9057 0.7365 -0.1722 0.056 Uiso calc R 1 . .
C C15B 0.90755(9) 1.0015(2) 0.8189(3) 0.0495(8) Uani d . 1 . .
H H15C 0.8971 0.9659 0.7535 0.059 Uiso calc R 1 . .
H H15D 0.9104 1.0518 0.7819 0.059 Uiso calc R 1 . .
C C15A 0.59243(9) 0.86225(18) 0.1472(3) 0.0411(7) Uani d . 1 . .
H H15E 0.5843 0.8123 0.1751 0.049 Uiso calc R 1 . .
H H15F 0.6067 0.8895 0.2179 0.049 Uiso calc R 1 . .
C C16C 0.94574(10) 0.6712(3) -0.0572(3) 0.0643(11) Uani d . 1 . .
H H16A 0.9507 0.6163 -0.0487 0.077 Uiso calc R 1 . .
H H16B 0.9668 0.6950 -0.0960 0.077 Uiso calc R 1 . .
C C16A 0.55793(11) 0.9070(3) 0.0899(4) 0.0615(10) Uani d . 1 . .
H H16C 0.5639 0.9617 0.0899 0.074 Uiso calc R 1 . .
H H16D 0.5351 0.8986 0.1333 0.074 Uiso calc R 1 . .
C C16B 0.94672(10) 0.9736(3) 0.8845(4) 0.0686(12) Uani d . 1 . .
H H16E 0.9478 0.9178 0.8882 0.082 Uiso calc R 1 . .
H H16F 0.9687 0.9927 0.8446 0.082 Uiso calc R 1 . .
C C17A 0.55103(9) 0.8763(3) -0.0387(3) 0.0564(9) Uani d . 1 . .
H H17A 0.5322 0.8341 -0.0437 0.068 Uiso calc R 1 . .
H H17B 0.5405 0.9162 -0.0967 0.068 Uiso calc R 1 . .
C C17C 0.94190(9) 0.7067(3) 0.0640(3) 0.0570(10) Uani d . 1 . .
H H17C 0.9611 0.6854 0.1295 0.068 Uiso calc R 1 . .
H H17D 0.9456 0.7620 0.0608 0.068 Uiso calc R 1 . .
C C17B 0.94646(9) 1.0081(3) 1.0113(4) 0.0625(11) Uani d . 1 . .
H H17E 0.9654 0.9826 1.0729 0.075 Uiso calc R 1 . .
H H17F 0.9525 1.0627 1.0108 0.075 Uiso calc R 1 . .
C C18B 0.89627(9) 1.04214(17) 1.1372(3) 0.0384(6) Uani d . 1 . .
H H18A 0.8685 1.0350 1.1452 0.046 Uiso calc R 1 . .
H H18B 0.9004 1.0960 1.1187 0.046 Uiso calc R 1 . .
C C18C 0.88879(9) 0.73210(18) 0.1836(3) 0.0394(6) Uani d . 1 . .
H H18C 0.8600 0.7333 0.1718 0.047 Uiso calc R 1 . .
H H18D 0.8983 0.7846 0.1809 0.047 Uiso calc R 1 . .
C C18A 0.60099(9) 0.88466(19) -0.1784(3) 0.0429(7) Uani d . 1 . .
H H18E 0.6284 0.8716 -0.1839 0.051 Uiso calc R 1 . .
H H18F 0.5991 0.9402 -0.1722 0.051 Uiso calc R 1 . .
C C19B 0.92066(10) 1.02140(18) 1.2559(3) 0.0430(7) Uani d . 1 . .
H H19A 0.9229 0.9658 1.2701 0.052 Uiso calc R 1 . .
C C19C 0.90315(9) 0.69780(19) 0.3067(3) 0.0414(7) Uani d . 1 . .
H H19B 0.8992 0.6420 0.3097 0.050 Uiso calc R 1 . .
C C19A 0.57583(10) 0.85798(19) -0.2918(3) 0.0450(7) Uani d . 1 . .
H H19C 0.5707 0.8025 -0.2913 0.054 Uiso calc R 1 . .
C C20A 0.54190(10) 0.9032(2) -0.3598(3) 0.0479(8) Uani d . 1 . .
H H20A 0.5192 0.8715 -0.3944 0.057 Uiso calc R 1 . .
C C20B 0.95673(10) 1.0655(2) 1.3112(3) 0.0492(8) Uani d . 1 . .
H H20B 0.9778 1.0330 1.3547 0.059 Uiso calc R 1 . .
C C20C 0.93935(9) 0.72480(19) 0.3894(3) 0.0432(7) Uani d . 1 . .
H H20C 0.9545 0.6838 0.4362 0.052 Uiso calc R 1 . .
C C21C 0.89832(10) 0.7365(2) 0.4234(3) 0.0530(9) Uani d . 1 . .
C C21A 0.57894(12) 0.8878(3) -0.4164(3) 0.0597(10) Uani d . 1 . .
C C21B 0.91957(12) 1.0658(2) 1.3705(3) 0.0541(9) Uani d . 1 . .
C C22B 0.89454(13) 1.1358(3) 1.3665(4) 0.0672(11) Uani d . 1 . .
H H22A 0.8720 1.1260 1.4089 0.101 Uiso calc R 1 . .
H H22B 0.8857 1.1493 1.2810 0.101 Uiso calc R 1 . .
H H22C 0.9097 1.1775 1.4069 0.101 Uiso calc R 1 . .
C C22C 0.88819(16) 0.6850(4) 0.5251(4) 0.0888(17) Uani d . 1 . .
H H22D 0.8617 0.6958 0.5416 0.133 Uiso calc R 1 . .
H H22E 0.9065 0.6938 0.5995 0.133 Uiso calc R 1 . .
H H22F 0.8899 0.6323 0.4996 0.133 Uiso calc R 1 . .
C C22A 0.60725(14) 0.9508(3) -0.4305(5) 0.0899(18) Uani d . 1 . .
H H22G 0.6291 0.9312 -0.4688 0.135 Uiso calc R 1 . .
H H22H 0.6169 0.9716 -0.3496 0.135 Uiso calc R 1 . .
H H22I 0.5941 0.9906 -0.4821 0.135 Uiso calc R 1 . .
C C23C 0.87987(12) 0.8133(3) 0.4212(4) 0.0679(11) Uani d . 1 . .
H H23A 0.8538 0.8091 0.4457 0.102 Uiso calc R 1 . .
H H23B 0.8779 0.8342 0.3382 0.102 Uiso calc R 1 . .
H H23C 0.8958 0.8467 0.4783 0.102 Uiso calc R 1 . .
C C23B 0.92173(17) 1.0215(3) 1.4887(4) 0.0816(14) Uani d . 1 . .
H H23D 0.8968 1.0248 1.5208 0.122 Uiso calc R 1 . .
H H23E 0.9423 1.0424 1.5489 0.122 Uiso calc R 1 . .
H H23F 0.9275 0.9685 1.4730 0.122 Uiso calc R 1 . .
C C23A 0.57365(16) 0.8325(3) -0.5219(4) 0.0868(17) Uani d . 1 . .
H H23G 0.5984 0.8256 -0.5539 0.130 Uiso calc R 1 . .
H H23H 0.5542 0.8521 -0.5870 0.130 Uiso calc R 1 . .
H H23I 0.5648 0.7839 -0.4932 0.130 Uiso calc R 1 . .
C C24C 0.96302(9) 0.78642(19) 0.3501(3) 0.0430(7) Uani d . 1 . .
C C24A 0.53123(11) 0.9789(2) -0.3215(3) 0.0505(8) Uani d . 1 . .
C C24B 0.97119(10) 1.1316(2) 1.2508(3) 0.0510(8) Uani d . 1 . .
C C25C 1.02614(12) 0.8199(3) 0.3171(5) 0.0731(12) Uani d . 1 . .
H H25A 1.0525 0.7993 0.3246 0.110 Uiso calc R 1 . .
H H25B 1.0260 0.8650 0.3686 0.110 Uiso calc R 1 . .
H H25C 1.0176 0.8334 0.2314 0.110 Uiso calc R 1 . .
C C25B 1.02795(15) 1.1948(3) 1.2119(7) 0.107(2) Uani d . 1 . .
H H25D 1.0563 1.1912 1.2305 0.161 Uiso calc R 1 . .
H H25E 1.0192 1.2426 1.2437 0.161 Uiso calc R 1 . .
H H25F 1.0205 1.1929 1.1230 0.161 Uiso calc R 1 . .
C C25A 0.47831(16) 1.0591(3) -0.3037(6) 0.0923(17) Uani d . 1 . .
H H25G 0.4499 1.0596 -0.3208 0.139 Uiso calc R 1 . .
H H25H 0.4890 1.0997 -0.3497 0.139 Uiso calc R 1 . .
H H25I 0.4863 1.0666 -0.2158 0.139 Uiso calc R 1 . .

loop_
_atom_site_aniso_label
_atom_site_aniso_U_11
_atom_site_aniso_U_22
_atom_site_aniso_U_33
_atom_site_aniso_U_12
_atom_site_aniso_U_13
_atom_site_aniso_U_23
O1A 0.0363(11) 0.0367(11) 0.0476(12) -0.0111(8) 0.0026(9) -0.0030(9)
O1C 0.0513(13) 0.0406(11) 0.0414(11) 0.0158(10) 0.0051(9) 0.0032(9)
O1B 0.0438(12) 0.0351(11) 0.0637(15) 0.0087(9) 0.0080(10) -0.0022(10)
O2B 0.0548(14) 0.0447(13) 0.0797(19) -0.0020(12) -0.0036(13) 0.0076(13)
O2A 0.0625(18) 0.0436(15) 0.122(3) -0.0002(13) -0.0030(17) -0.0005(16)
O2C 0.0548(16) 0.0404(14) 0.132(3) 0.0018(12) 0.0165(16) 0.0139(16)
O3A 0.0514(14) 0.0556(15) 0.0687(17) 0.0116(11) 0.0085(12) -0.0045(13)
O3C 0.0402(12) 0.0709(17) 0.0567(15) 0.0051(11) 0.0075(10) 0.0093(13)
O3B 0.0432(15) 0.0626(17) 0.125(3) -0.0071(13) -0.0049(16) 0.0134(18)
N1C 0.0316(11) 0.0566(15) 0.0309(12) 0.0061(11) 0.0006(9) -0.0027(11)
N1A 0.0275(11) 0.0484(14) 0.0379(13) -0.0046(10) 0.0013(9) -0.0015(11)
N1B 0.0298(12) 0.0468(14) 0.0410(13) 0.0061(10) -0.0005(10) -0.0016(11)
C1C 0.0343(14) 0.0358(14) 0.0321(14) 0.0059(11) 0.0033(11) 0.0034(11)
C1A 0.0281(13) 0.0320(13) 0.0414(15) -0.0067(10) 0.0033(11) -0.0023(11)
C1B 0.0331(14) 0.0290(13) 0.0467(16) 0.0035(10) 0.0040(11) -0.0024(12)
C2A 0.0292(13) 0.0383(14) 0.0395(15) 0.0002(11) 0.0006(11) 0.0005(12)
C2B 0.0297(13) 0.0352(14) 0.0417(15) 0.0000(11) 0.0004(11) -0.0018(12)
C2C 0.0373(15) 0.0407(15) 0.0330(14) -0.0035(12) 0.0051(11) -0.0033(12)
C3B 0.0347(15) 0.0426(16) 0.0533(18) 0.0040(12) 0.0043(13) 0.0051(14)
C3C 0.058(2) 0.0418(16) 0.0381(16) -0.0043(14) 0.0097(14) 0.0008(13)
C3A 0.0310(14) 0.0436(16) 0.0539(19) -0.0046(12) 0.0047(13) -0.0020(14)
C4B 0.0375(16) 0.057(2) 0.0553(19) 0.0105(14) 0.0051(14) -0.0049(16)
C4A 0.0305(15) 0.0546(19) 0.059(2) -0.0046(13) 0.0066(13) 0.0074(16)
C4C 0.075(3) 0.064(2) 0.0426(19) -0.017(2) 0.0197(17) -0.0008(17)
C5A 0.0364(16) 0.068(2) 0.051(2) 0.0043(15) 0.0102(14) 0.0079(17)
C5B 0.0411(17) 0.067(2) 0.0468(19) -0.0021(15) 0.0118(14) -0.0066(16)
C5C 0.052(2) 0.077(3) 0.050(2) -0.0188(19) 0.0189(16) -0.0196(19)
C6C 0.0376(16) 0.061(2) 0.055(2) 0.0003(15) 0.0091(14) -0.0138(17)
C6A 0.0518(19) 0.055(2) 0.0499(19) 0.0058(16) 0.0118(15) -0.0045(16)
C6B 0.060(2) 0.058(2) 0.0458(19) -0.0088(17) 0.0110(16) 0.0048(16)
C7B 0.0455(17) 0.0380(15) 0.0462(18) 0.0003(13) 0.0034(13) 0.0025(13)
C7C 0.0395(15) 0.0445(16) 0.0419(16) -0.0016(13) 0.0051(12) -0.0014(13)
C7A 0.0392(15) 0.0414(16) 0.0408(16) -0.0007(12) 0.0039(12) -0.0005(13)
C8B 0.0308(14) 0.0472(16) 0.0451(17) -0.0025(12) 0.0059(12) -0.0080(13)
C8A 0.0326(14) 0.0393(15) 0.0411(16) 0.0015(11) 0.0024(11) -0.0001(12)
C8C 0.0362(14) 0.0388(15) 0.0351(14) -0.0019(11) 0.0060(11) 0.0003(11)
C9C 0.0467(18) 0.054(2) 0.0430(18) 0.0083(15) -0.0029(14) -0.0052(15)
C9A 0.0483(19) 0.058(2) 0.049(2) -0.0133(16) -0.0106(15) 0.0079(16)
C9B 0.0508(19) 0.056(2) 0.053(2) -0.0104(15) 0.0166(15) -0.0129(16)
C10A 0.058(2) 0.073(3) 0.057(2) -0.0085(19) -0.0152(18) 0.0033(19)
C10B 0.066(2) 0.083(3) 0.053(2) -0.027(2) 0.0202(18) -0.034(2)
C10C 0.0454(19) 0.073(2) 0.0462(19) 0.0050(17) -0.0057(14) -0.0041(18)
C11C 0.0471(19) 0.080(3) 0.0355(16) -0.0170(17) 0.0056(13) -0.0085(16)
C11A 0.062(2) 0.079(3) 0.043(2) 0.015(2) -0.0032(16) 0.0041(18)
C11B 0.054(2) 0.106(4) 0.043(2) -0.022(2) 0.0061(16) -0.018(2)
C12B 0.049(2) 0.084(3) 0.047(2) -0.0039(19) -0.0053(16) -0.0007(19)
C12C 0.065(2) 0.056(2) 0.0466(19) -0.0077(17) 0.0144(16) -0.0172(16)
C12A 0.071(2) 0.056(2) 0.050(2) 0.0044(18) 0.0096(17) 0.0093(17)
C13C 0.058(2) 0.0436(17) 0.0406(16) 0.0018(14) 0.0106(14) -0.0033(14)
C13A 0.0536(19) 0.0441(17) 0.0467(18) -0.0027(14) 0.0092(14) 0.0028(14)
C13B 0.0459(18) 0.054(2) 0.0450(18) 0.0022(15) -0.0065(14) -0.0070(15)
C14A 0.0288(13) 0.0388(15) 0.0375(15) -0.0050(11) 0.0013(11) -0.0013(11)
C14C 0.0316(13) 0.0428(15) 0.0286(13) 0.0001(12) 0.0012(10) -0.0004(11)
C14B 0.0311(14) 0.0414(15) 0.0349(14) -0.0018(11) -0.0002(10) 0.0016(11)
C15C 0.0425(16) 0.064(2) 0.0334(15) -0.0085(15) 0.0067(12) -0.0019(15)
C15B 0.0390(16) 0.067(2) 0.0436(17) -0.0078(15) 0.0086(13) -0.0021(15)
C15A 0.0387(15) 0.0450(17) 0.0405(16) -0.0044(12) 0.0087(12) -0.0039(13)
C16C 0.0371(17) 0.111(4) 0.046(2) -0.0007(19) 0.0119(14) -0.013(2)
C16A 0.047(2) 0.082(3) 0.057(2) 0.0123(18) 0.0121(16) 0.001(2)
C16B 0.0345(17) 0.107(4) 0.065(2) -0.0014(19) 0.0121(16) -0.020(2)
C17A 0.0293(16) 0.086(3) 0.052(2) 0.0042(16) 0.0011(13) -0.0020(19)
C17C 0.0313(15) 0.097(3) 0.0416(17) -0.0010(16) 0.0021(12) -0.0098(18)
C17B 0.0284(16) 0.097(3) 0.061(2) -0.0005(17) -0.0006(14) -0.012(2)
C18B 0.0392(15) 0.0353(14) 0.0389(15) 0.0026(11) -0.0013(12) -0.0015(11)
C18C 0.0382(15) 0.0487(17) 0.0306(14) 0.0031(12) 0.0021(11) -0.0033(12)
C18A 0.0344(15) 0.0462(17) 0.0474(18) 0.0016(12) 0.0027(12) 0.0074(14)
C19B 0.0513(18) 0.0361(15) 0.0388(15) -0.0029(13) -0.0041(13) 0.0017(12)
C19C 0.0430(16) 0.0449(17) 0.0360(15) -0.0063(13) 0.0035(12) 0.0027(13)
C19A 0.0471(17) 0.0455(17) 0.0414(17) 0.0100(14) 0.0029(13) 0.0039(13)
C20A 0.0475(18) 0.0496(18) 0.0447(18) 0.0056(14) -0.0002(14) 0.0057(14)
C20B 0.0498(19) 0.0471(18) 0.0472(18) -0.0001(14) -0.0070(14) 0.0005(14)
C20C 0.0468(17) 0.0500(18) 0.0302(14) -0.0024(14) -0.0049(12) 0.0039(13)
C21C 0.0491(19) 0.075(2) 0.0353(17) -0.0121(17) 0.0066(13) -0.0034(16)
C21A 0.065(2) 0.071(2) 0.0453(19) 0.024(2) 0.0139(16) 0.0149(18)
C21B 0.070(2) 0.051(2) 0.0382(17) -0.0082(17) -0.0016(15) -0.0033(15)
C22B 0.071(3) 0.066(3) 0.066(2) -0.002(2) 0.012(2) -0.021(2)
C22C 0.104(4) 0.126(4) 0.039(2) -0.045(3) 0.019(2) -0.001(2)
C22A 0.070(3) 0.112(4) 0.092(4) 0.022(3) 0.030(3) 0.055(3)
C23C 0.052(2) 0.089(3) 0.065(3) 0.002(2) 0.0129(18) -0.028(2)
C23B 0.115(4) 0.086(3) 0.041(2) -0.022(3) 0.000(2) 0.000(2)
C23A 0.114(4) 0.107(4) 0.039(2) 0.054(3) 0.010(2) 0.006(2)
C24C 0.0399(16) 0.0459(17) 0.0418(17) -0.0015(13) 0.0000(12) -0.0039(14)
C24A 0.054(2) 0.0438(18) 0.053(2) 0.0047(15) 0.0059(15) 0.0061(15)
C24B 0.0481(19) 0.0459(18) 0.056(2) -0.0003(14) -0.0051(15) -0.0046(15)
C25C 0.046(2) 0.098(3) 0.077(3) -0.011(2) 0.0140(19) 0.010(3)
C25B 0.059(3) 0.076(3) 0.185(7) -0.022(3) 0.015(3) 0.026(4)
C25A 0.086(4) 0.071(3) 0.127(5) 0.024(3) 0.039(3) -0.013(3)

loop_
_atom_type_symbol
_atom_type_description
_atom_type_scat_dispersion_real
_atom_type_scat_dispersion_imag
_atom_type_scat_source
C C 0.0033 0.0016 'International Tables Vol C Tables 4.2.6.8 and 6.1.1.4'
H H 0.0000 0.0000 'International Tables Vol C Tables 4.2.6.8 and 6.1.1.4'
N N 0.0061 0.0033 'International Tables Vol C Tables 4.2.6.8 and 6.1.1.4'
O O 0.0106 0.0060 'International Tables Vol C Tables 4.2.6.8 and 6.1.1.4'

loop_
_geom_angle_atom_site_label_1
_geom_angle_atom_site_label_2
_geom_angle_atom_site_label_3
_geom_angle_site_symmetry_1
_geom_angle_site_symmetry_3
_geom_angle
_geom_angle_publ_flag
C1A O1A H1A . . 109.5 ?
C1C O1C H1C . . 109.5 ?
C1B O1B H1BA . . 97.3 ?
C24A O3A C25A . . 115.7(4) ?
C24C O3C C25C . . 114.9(3) ?
C24B O3B C25B . . 115.5(4) ?
C17C N1C C18C . . 113.7(3) ?
C17C N1C C14C . . 108.8(2) ?
C18C N1C C14C . . 116.8(2) ?
C18A N1A C14A . . 115.8(2) ?
C18A N1A C17A . . 114.2(3) ?
C14A N1A C17A . . 108.3(2) ?
C17B N1B C18B . . 112.7(3) ?
C17B N1B C14B . . 107.3(3) ?
C18B N1B C14B . . 113.9(2) ?
O1C C1C C8C . . 107.5(2) ?
O1C C1C C2C . . 110.0(2) ?
C8C C1C C2C . . 110.6(2) ?
O1C C1C C14C . . 106.7(2) ?
C8C C1C C14C . . 111.3(2) ?
C2C C1C C14C . . 110.6(2) ?
O1A C1A C8A . . 107.4(2) ?
O1A C1A C2A . . 110.2(2) ?
C8A C1A C2A . . 111.0(2) ?
O1A C1A C14A . . 106.8(2) ?
C8A C1A C14A . . 110.3(2) ?
C2A C1A C14A . . 111.1(2) ?
O1B C1B C8B . . 107.4(2) ?
O1B C1B C2B . . 110.0(2) ?
C8B C1B C2B . . 110.0(2) ?
O1B C1B C14B . . 106.4(2) ?
C8B C1B C14B . . 111.2(3) ?
C2B C1B C14B . . 111.8(2) ?
C3A C2A C7A . . 117.8(3) ?
C3A C2A C1A . . 122.4(3) ?
C7A C2A C1A . . 119.8(3) ?
C7B C2B C3B . . 118.2(3) ?
C7B C2B C1B . . 120.6(3) ?
C3B C2B C1B . . 121.2(3) ?
C7C C2C C3C . . 117.8(3) ?
C7C C2C C1C . . 122.4(3) ?
C3C C2C C1C . . 119.8(3) ?
C2B C3B C4B . . 121.2(3) ?
C2B C3B H3BA . . 119.4 ?
C4B C3B H3BA . . 119.4 ?
C4C C3C C2C . . 120.8(3) ?
C4C C3C H3CA . . 119.6 ?
C2C C3C H3CA . . 119.6 ?
C2A C3A C4A . . 121.0(3) ?
C2A C3A H3AA . . 119.5 ?
C4A C3A H3AA . . 119.5 ?
C5B C4B C3B . . 120.1(3) ?
C5B C4B H4BA . . 119.9 ?
C3B C4B H4BA . . 119.9 ?
C5A C4A C3A . . 120.0(3) ?
C5A C4A H4AA . . 120.0 ?
C3A C4A H4AA . . 120.0 ?
C5C C4C C3C . . 121.0(4) ?
C5C C4C H4CA . . 119.5 ?
C3C C4C H4CA . . 119.5 ?
C6A C5A C4A . . 119.6(3) ?
C6A C5A H5AA . . 120.2 ?
C4A C5A H5AA . . 120.2 ?
C6B C5B C4B . . 119.4(3) ?
C6B C5B H5BA . . 120.3 ?
C4B C5B H5BA . . 120.3 ?
C4C C5C C6C . . 118.8(3) ?
C4C C5C H5CA . . 120.6 ?
C6C C5C H5CA . . 120.6 ?
C5C C6C C7C . . 120.3(3) ?
C5C C6C H6CA . . 119.9 ?
C7C C6C H6CA . . 119.9 ?
C5A C6A C7A . . 120.3(3) ?
C5A C6A H6AA . . 119.9 ?
C7A C6A H6AA . . 119.9 ?
C5B C6B C7B . . 120.4(3) ?
C5B C6B H6BA . . 119.8 ?
C7B C6B H6BA . . 119.8 ?
C2B C7B C6B . . 120.7(3) ?
C2B C7B H7BA . . 119.6 ?
C6B C7B H7BA . . 119.6 ?
C6C C7C C2C . . 121.4(3) ?
C6C C7C H7CA . . 119.3 ?
C2C C7C H7CA . . 119.3 ?
C6A C7A C2A . . 121.3(3) ?
C6A C7A H7AA . . 119.4 ?
C2A C7A H7AA . . 119.4 ?
C9B C8B C13B . . 118.6(3) ?
C9B C8B C1B . . 120.5(3) ?
C13B C8B C1B . . 121.0(3) ?
C13A C8A C9A . . 117.9(3) ?
C13A C8A C1A . . 120.5(3) ?
C9A C8A C1A . . 121.6(3) ?
C13C C8C C9C . . 117.5(3) ?
C13C C8C C1C . . 120.7(3) ?
C9C C8C C1C . . 121.7(3) ?
C10C C9C C8C . . 120.7(3) ?
C10C C9C H9CA . . 119.7 ?
C8C C9C H9CA . . 119.7 ?
C10A C9A C8A . . 120.9(4) ?
C10A C9A H9AA . . 119.5 ?
C8A C9A H9AA . . 119.5 ?
C8B C9B C10B . . 119.7(4) ?
C8B C9B H9BA . . 120.1 ?
C10B C9B H9BA . . 120.1 ?
C11A C10A C9A . . 120.3(4) ?
C11A C10A H10A . . 119.9 ?
C9A C10A H10A . . 119.9 ?
C11B C10B C9B . . 121.2(4) ?
C11B C10B H10B . . 119.4 ?
C9B C10B H10B . . 119.4 ?
C11C C10C C9C . . 121.3(4) ?
C11C C10C H10C . . 119.3 ?
C9C C10C H10C . . 119.3 ?
C10C C11C C12C . . 118.8(3) ?
C10C C11C H11A . . 120.6 ?
C12C C11C H11A . . 120.6 ?
C12A C11A C10A . . 119.4(4) ?
C12A C11A H11B . . 120.3 ?
C10A C11A H11B . . 120.3 ?
C10B C11B C12B . . 119.4(4) ?
C10B C11B H11C . . 120.3 ?
C12B C11B H11C . . 120.3 ?
C11B C12B C13B . . 120.1(4) ?
C11B C12B H12A . . 120.0 ?
C13B C12B H12A . . 120.0 ?
C11C C12C C13C . . 119.9(3) ?
C11C C12C H12B . . 120.0 ?
C13C C12C H12B . . 120.0 ?
C11A C12A C13A . . 120.5(4) ?
C11A C12A H12C . . 119.7 ?
C13A C12A H12C . . 119.7 ?
C8C C13C C12C . . 121.7(3) ?
C8C C13C H13A . . 119.1 ?
C12C C13C H13A . . 119.1 ?
C8A C13A C12A . . 121.0(3) ?
C8A C13A H13B . . 119.5 ?
C12A C13A H13B . . 119.5 ?
C8B C13B C12B . . 121.0(3) ?
C8B C13B H13C . . 119.5 ?
C12B C13B H13C . . 119.5 ?
N1A C14A C15A . . 104.2(2) ?
N1A C14A C1A . . 109.1(2) ?
C15A C14A C1A . . 113.3(2) ?
N1A C14A H14A . . 110.0 ?
C15A C14A H14A . . 110.0 ?
C1A C14A H14A . . 110.0 ?
N1C C14C C15C . . 104.5(2) ?
N1C C14C C1C . . 107.8(2) ?
C15C C14C C1C . . 113.4(2) ?
N1C C14C H14B . . 110.3 ?
C15C C14C H14B . . 110.3 ?
C1C C14C H14B . . 110.3 ?
N1B C14B C15B . . 105.1(2) ?
N1B C14B C1B . . 108.2(2) ?
C15B C14B C1B . . 113.0(3) ?
N1B C14B H14C . . 110.2 ?
C15B C14B H14C . . 110.2 ?
C1B C14B H14C . . 110.2 ?
C16C C15C C14C . . 105.0(3) ?
C16C C15C H15A . . 110.7 ?
C14C C15C H15A . . 110.7 ?
C16C C15C H15B . . 110.7 ?
C14C C15C H15B . . 110.7 ?
H15A C15C H15B . . 108.8 ?
C16B C15B C14B . . 105.3(3) ?
C16B C15B H15C . . 110.7 ?
C14B C15B H15C . . 110.7 ?
C16B C15B H15D . . 110.7 ?
C14B C15B H15D . . 110.7 ?
H15C C15B H15D . . 108.8 ?
C16A C15A C14A . . 103.6(3) ?
C16A C15A H15E . . 111.0 ?
C14A C15A H15E . . 111.0 ?
C16A C15A H15F . . 111.0 ?
C14A C15A H15F . . 111.0 ?
H15E C15A H15F . . 109.0 ?
C17C C16C C15C . . 102.0(3) ?
C17C C16C H16A . . 111.4 ?
C15C C16C H16A . . 111.4 ?
C17C C16C H16B . . 111.4 ?
C15C C16C H16B . . 111.4 ?
H16A C16C H16B . . 109.2 ?
C15A C16A C17A . . 102.9(3) ?
C15A C16A H16C . . 111.2 ?
C17A C16A H16C . . 111.2 ?
C15A C16A H16D . . 111.2 ?
C17A C16A H16D . . 111.2 ?
H16C C16A H16D . . 109.1 ?
C17B C16B C15B . . 100.9(3) ?
C17B C16B H16E . . 111.6 ?
C15B C16B H16E . . 111.6 ?
C17B C16B H16F . . 111.6 ?
C15B C16B H16F . . 111.6 ?
H16E C16B H16F . . 109.4 ?
N1A C17A C16A . . 106.8(3) ?
N1A C17A H17A . . 110.4 ?
C16A C17A H17A . . 110.4 ?
N1A C17A H17B . . 110.4 ?
C16A C17A H17B . . 110.4 ?
H17A C17A H17B . . 108.6 ?
N1C C17C C16C . . 104.1(3) ?
N1C C17C H17C . . 110.9 ?
C16C C17C H17C . . 110.9 ?
N1C C17C H17D . . 110.9 ?
C16C C17C H17D . . 110.9 ?
H17C C17C H17D . . 109.0 ?
N1B C17B C16B . . 103.3(3) ?
N1B C17B H17E . . 111.1 ?
C16B C17B H17E . . 111.1 ?
N1B C17B H17F . . 111.1 ?
C16B C17B H17F . . 111.1 ?
H17E C17B H17F . . 109.1 ?
N1B C18B C19B . . 110.6(2) ?
N1B C18B H18A . . 109.5 ?
C19B C18B H18A . . 109.5 ?
N1B C18B H18B . . 109.5 ?
C19B C18B H18B . . 109.5 ?
H18A C18B H18B . . 108.1 ?
N1C C18C C19C . . 110.6(3) ?
N1C C18C H18C . . 109.5 ?
C19C C18C H18C . . 109.5 ?
N1C C18C H18D . . 109.5 ?
C19C C18C H18D . . 109.5 ?
H18C C18C H18D . . 108.1 ?
N1A C18A C19A . . 110.8(3) ?
N1A C18A H18E . . 109.5 ?
C19A C18A H18E . . 109.5 ?
N1A C18A H18F . . 109.5 ?
C19A C18A H18F . . 109.5 ?
H18E C18A H18F . . 108.1 ?
C21B C19B C18B . . 122.1(3) ?
C21B C19B C20B . . 60.4(2) ?
C18B C19B C20B . . 123.8(3) ?
C21B C19B H19A . . 113.5 ?
C18B C19B H19A . . 113.5 ?
C20B C19B H19A . . 113.5 ?
C21C C19C C18C . . 121.9(3) ?
C21C C19C C20C . . 61.2(2) ?
C18C C19C C20C . . 123.8(3) ?
C21C C19C H19B . . 113.4 ?
C18C C19C H19B . . 113.4 ?
C20C C19C H19B . . 113.4 ?
C21A C19A C18A . . 123.4(3) ?
C21A C19A C20A . . 60.6(2) ?
C18A C19A C20A . . 124.4(3) ?
C21A C19A H19C . . 112.9 ?
C18A C19A H19C . . 112.9 ?
C20A C19A H19C . . 112.9 ?
C24A C20A C21A . . 122.6(3) ?
C24A C20A C19A . . 122.9(3) ?
C21A C20A C19A . . 58.1(2) ?
C24A C20A H20A . . 114.0 ?
C21A C20A H20A . . 114.0 ?
C19A C20A H20A . . 114.0 ?
C24B C20B C21B . . 123.5(3) ?
C24B C20B C19B . . 122.5(3) ?
C21B C20B C19B . . 58.5(2) ?
C24B C20B H20B . . 113.8 ?
C21B C20B H20B . . 113.8 ?
C19B C20B H20B . . 113.8 ?
C24C C20C C19C . . 120.5(3) ?
C24C C20C C21C . . 123.1(3) ?
C19C C20C C21C . . 58.0(2) ?
C24C C20C H20C . . 114.6 ?
C19C C20C H20C . . 114.6 ?
C21C C20C H20C . . 114.6 ?
C19C C21C C23C . . 120.1(3) ?
C19C C21C C22C . . 115.0(4) ?
C23C C21C C22C . . 114.6(4) ?
C19C C21C C20C . . 60.7(2) ?
C23C C21C C20C . . 121.7(3) ?
C22C C21C C20C . . 114.3(4) ?
C19A C21A C22A . . 119.0(4) ?
C19A C21A C23A . . 117.5(4) ?
C22A C21A C23A . . 114.5(4) ?
C19A C21A C20A . . 61.2(2) ?
C22A C21A C20A . . 120.3(4) ?
C23A C21A C20A . . 114.0(4) ?
C19B C21B C22B . . 119.1(3) ?
C19B C21B C23B . . 116.7(3) ?
C22B C21B C23B . . 114.5(4) ?
C19B C21B C20B . . 61.1(2) ?
C22B C21B C20B . . 120.5(3) ?
C23B C21B C20B . . 114.8(4) ?
C21B C22B H22A . . 109.5 ?
C21B C22B H22B . . 109.5 ?
H22A C22B H22B . . 109.5 ?
C21B C22B H22C . . 109.5 ?
H22A C22B H22C . . 109.5 ?
H22B C22B H22C . . 109.5 ?
C21C C22C H22D . . 109.5 ?
C21C C22C H22E . . 109.5 ?
H22D C22C H22E . . 109.5 ?
C21C C22C H22F . . 109.5 ?
H22D C22C H22F . . 109.5 ?
H22E C22C H22F . . 109.5 ?
C21A C22A H22G . . 109.5 ?
C21A C22A H22H . . 109.5 ?
H22G C22A H22H . . 109.5 ?
C21A C22A H22I . . 109.5 ?
H22G C22A H22I . . 109.5 ?
H22H C22A H22I . . 109.5 ?
C21C C23C H23A . . 109.5 ?
C21C C23C H23B . . 109.5 ?
H23A C23C H23B . . 109.5 ?
C21C C23C H23C . . 109.5 ?
H23A C23C H23C . . 109.5 ?
H23B C23C H23C . . 109.5 ?
C21B C23B H23D . . 109.5 ?
C21B C23B H23E . . 109.5 ?
H23D C23B H23E . . 109.5 ?
C21B C23B H23F . . 109.5 ?
H23D C23B H23F . . 109.5 ?
H23E C23B H23F . . 109.5 ?
C21A C23A H23G . . 109.5 ?
C21A C23A H23H . . 109.5 ?
H23G C23A H23H . . 109.5 ?
C21A C23A H23I . . 109.5 ?
H23G C23A H23I . . 109.5 ?
H23H C23A H23I . . 109.5 ?
O2C C24C O3C . . 121.0(3) ?
O2C C24C C20C . . 129.0(3) ?
O3C C24C C20C . . 110.0(3) ?
O2A C24A O3A . . 121.9(3) ?
O2A C24A C20A . . 127.9(4) ?
O3A C24A C20A . . 110.1(3) ?
O2B C24B O3B . . 121.6(4) ?
O2B C24B C20B . . 128.1(3) ?
O3B C24B C20B . . 110.3(3) ?
O3C C25C H25A . . 109.5 ?
O3C C25C H25B . . 109.5 ?
H25A C25C H25B . . 109.5 ?
O3C C25C H25C . . 109.5 ?
H25A C25C H25C . . 109.5 ?
H25B C25C H25C . . 109.5 ?
O3B C25B H25D . . 109.5 ?
O3B C25B H25E . . 109.5 ?
H25D C25B H25E . . 109.5 ?
O3B C25B H25F . . 109.5 ?
H25D C25B H25F . . 109.5 ?
H25E C25B H25F . . 109.5 ?
O3A C25A H25G . . 109.5 ?
O3A C25A H25H . . 109.5 ?
H25G C25A H25H . . 109.5 ?
O3A C25A H25I . . 109.5 ?
H25G C25A H25I . . 109.5 ?
H25H C25A H25I . . 109.5 ?

loop_
_geom_bond_atom_site_label_1
_geom_bond_atom_site_label_2
_geom_bond_site_symmetry_2
_geom_bond_distance
_geom_bond_publ_flag
O1A C1A . 1.416(3) ?
O1A H1A . 0.8400 ?
O1C C1C . 1.417(3) ?
O1C H1C . 0.8400 ?
O1B C1B . 1.425(3) ?
O1B H1BA . 0.8552 ?
O2B C24B . 1.202(4) ?
O2A C24A . 1.210(5) ?
O2C C24C . 1.185(4) ?
O3A C24A . 1.333(4) ?
O3A C25A . 1.443(5) ?
O3C C24C . 1.344(4) ?
O3C C25C . 1.438(5) ?
O3B C24B . 1.345(4) ?
O3B C25B . 1.440(6) ?
N1C C17C . 1.455(4) ?
N1C C18C . 1.466(4) ?
N1C C14C . 1.475(3) ?
N1A C18A . 1.465(4) ?
N1A C14A . 1.478(4) ?
N1A C17A . 1.478(4) ?
N1B C17B . 1.466(4) ?
N1B C18B . 1.469(4) ?
N1B C14B . 1.486(4) ?
C1C C8C . 1.524(4) ?
C1C C2C . 1.550(4) ?
C1C C14C . 1.567(4) ?
C1A C8A . 1.522(4) ?
C1A C2A . 1.536(4) ?
C1A C14A . 1.564(4) ?
C1B C8B . 1.533(4) ?
C1B C2B . 1.543(4) ?
C1B C14B . 1.554(4) ?
C2A C3A . 1.395(4) ?
C2A C7A . 1.395(4) ?
C2B C7B . 1.382(4) ?
C2B C3B . 1.386(4) ?
C2C C7C . 1.392(5) ?
C2C C3C . 1.394(4) ?
C3B C4B . 1.390(5) ?
C3B H3BA . 0.9500 ?
C3C C4C . 1.386(5) ?
C3C H3CA . 0.9500 ?
C3A C4A . 1.398(5) ?
C3A H3AA . 0.9500 ?
C4B C5B . 1.376(5) ?
C4B H4BA . 0.9500 ?
C4A C5A . 1.384(5) ?
C4A H4AA . 0.9500 ?
C4C C5C . 1.385(6) ?
C4C H4CA . 0.9500 ?
C5A C6A . 1.380(5) ?
C5A H5AA . 0.9500 ?
C5B C6B . 1.375(5) ?
C5B H5BA . 0.9500 ?
C5C C6C . 1.386(6) ?
C5C H5CA . 0.9500 ?
C6C C7C . 1.388(4) ?
C6C H6CA . 0.9500 ?
C6A C7A . 1.390(5) ?
C6A H6AA . 0.9500 ?
C6B C7B . 1.396(5) ?
C6B H6BA . 0.9500 ?
C7B H7BA . 0.9500 ?
C7C H7CA . 0.9500 ?
C7A H7AA . 0.9500 ?
C8B C9B . 1.381(5) ?
C8B C13B . 1.387(5) ?
C8A C13A . 1.384(4) ?
C8A C9A . 1.395(4) ?
C8C C13C . 1.382(4) ?
C8C C9C . 1.390(4) ?
C9C C10C . 1.383(5) ?
C9C H9CA . 0.9500 ?
C9A C10A . 1.388(5) ?
C9A H9AA . 0.9500 ?
C9B C10B . 1.399(6) ?
C9B H9BA . 0.9500 ?
C10A C11A . 1.382(6) ?
C10A H10A . 0.9500 ?
C10B C11B . 1.365(7) ?
C10B H10B . 0.9500 ?
C10C C11C . 1.369(6) ?
C10C H10C . 0.9500 ?
C11C C12C . 1.382(6) ?
C11C H11A . 0.9500 ?
C11A C12A . 1.371(6) ?
C11A H11B . 0.9500 ?
C11B C12B . 1.371(6) ?
C11B H11C . 0.9500 ?
C12B C13B . 1.390(5) ?
C12B H12A . 0.9500 ?
C12C C13C . 1.388(5) ?
C12C H12B . 0.9500 ?
C12A C13A . 1.392(5) ?
C12A H12C . 0.9500 ?
C13C H13A . 0.9500 ?
C13A H13B . 0.9500 ?
C13B H13C . 0.9500 ?
C14A C15A . 1.532(4) ?
C14A H14A . 1.0000 ?
C14C C15C . 1.543(4) ?
C14C H14B . 1.0000 ?
C14B C15B . 1.540(4) ?
C14B H14C . 1.0000 ?
C15C C16C . 1.535(5) ?
C15C H15A . 0.9900 ?
C15C H15B . 0.9900 ?
C15B C16B . 1.536(5) ?
C15B H15C . 0.9900 ?
C15B H15D . 0.9900 ?
C15A C16A . 1.505(5) ?
C15A H15E . 0.9900 ?
C15A H15F . 0.9900 ?
C16C C17C . 1.497(5) ?
C16C H16A . 0.9900 ?
C16C H16B . 0.9900 ?
C16A C17A . 1.506(6) ?
C16A H16C . 0.9900 ?
C16A H16D . 0.9900 ?
C16B C17B . 1.525(6) ?
C16B H16E . 0.9900 ?
C16B H16F . 0.9900 ?
C17A H17A . 0.9900 ?
C17A H17B . 0.9900 ?
C17C H17C . 0.9900 ?
C17C H17D . 0.9900 ?
C17B H17E . 0.9900 ?
C17B H17F . 0.9900 ?
C18B C19B . 1.507(4) ?
C18B H18A . 0.9900 ?
C18B H18B . 0.9900 ?
C18C C19C . 1.509(4) ?
C18C H18C . 0.9900 ?
C18C H18D . 0.9900 ?
C18A C19A . 1.503(5) ?
C18A H18E . 0.9900 ?
C18A H18F . 0.9900 ?
C19B C21B . 1.492(5) ?
C19B C20B . 1.533(4) ?
C19B H19A . 1.0000 ?
C19C C21C . 1.486(5) ?
C19C C20C . 1.528(4) ?
C19C H19B . 1.0000 ?
C19A C21A . 1.487(5) ?
C19A C20A . 1.536(4) ?
C19A H19C . 1.0000 ?
C20A C24A . 1.470(5) ?
C20A C21A . 1.527(5) ?
C20A H20A . 1.0000 ?
C20B C24B . 1.468(5) ?
C20B C21B . 1.522(6) ?
C20B H20B . 1.0000 ?
C20C C24C . 1.467(5) ?
C20C C21C . 1.535(5) ?
C20C H20C . 1.0000 ?
C21C C23C . 1.504(6) ?
C21C C22C . 1.522(6) ?
C21A C22A . 1.511(7) ?
C21A C23A . 1.512(6) ?
C21B C22B . 1.513(6) ?
C21B C23B . 1.513(6) ?
C22B H22A . 0.9800 ?
C22B H22B . 0.9800 ?
C22B H22C . 0.9800 ?
C22C H22D . 0.9800 ?
C22C H22E . 0.9800 ?
C22C H22F . 0.9800 ?
C22A H22G . 0.9800 ?
C22A H22H . 0.9800 ?
C22A H22I . 0.9800 ?
C23C H23A . 0.9800 ?
C23C H23B . 0.9800 ?
C23C H23C . 0.9800 ?
C23B H23D . 0.9800 ?
C23B H23E . 0.9800 ?
C23B H23F . 0.9800 ?
C23A H23G . 0.9800 ?
C23A H23H . 0.9800 ?
C23A H23I . 0.9800 ?
C25C H25A . 0.9800 ?
C25C H25B . 0.9800 ?
C25C H25C . 0.9800 ?
C25B H25D . 0.9800 ?
C25B H25E . 0.9800 ?
C25B H25F . 0.9800 ?
C25A H25G . 0.9800 ?
C25A H25H . 0.9800 ?
C25A H25I . 0.9800 ?

loop_
_geom_hbond_atom_site_label_D
_geom_hbond_atom_site_label_H
_geom_hbond_atom_site_label_A
_geom_hbond_site_symmetry_A
_geom_hbond_distance_DH
_geom_hbond_distance_HA
_geom_hbond_distance_DA
_geom_hbond_angle_DHA
O1B H1BA N1B . 0.86 2.08 2.682(4) 127.3
O1A H1A N1A . 0.84 2.30 2.650(4) 105.2
O1C H1C N1C . 0.84 2.31 2.679(4) 107.0
C14C H14B O1B 1_554 1.00 2.51 3.319(4) 138.0
C19B H19A O2C 1_556 1.00 2.37 3.321(4) 158.0
O1A H1A O2B 4_646 0.84 2.55 3.236(4) 140.0

loop_
_geom_torsion_atom_site_label_1
_geom_torsion_atom_site_label_2
_geom_torsion_atom_site_label_3
_geom_torsion_atom_site_label_4
_geom_torsion_site_symmetry_1
_geom_torsion_site_symmetry_2
_geom_torsion_site_symmetry_3
_geom_torsion_site_symmetry_4
_geom_torsion
_geom_torsion_publ_flag
O1A C1A C2A C3A . . . . 164.3(3) ?
C8A C1A C2A C3A . . . . -76.9(3) ?
C14A C1A C2A C3A . . . . 46.2(4) ?
O1A C1A C2A C7A . . . . -14.8(4) ?
C8A C1A C2A C7A . . . . 104.0(3) ?
C14A C1A C2A C7A . . . . -132.9(3) ?
O1B C1B C2B C7B . . . . -2.5(4) ?
C8B C1B C2B C7B . . . . 115.5(3) ?
C14B C1B C2B C7B . . . . -120.5(3) ?
O1B C1B C2B C3B . . . . 176.5(3) ?
C8B C1B C2B C3B . . . . -65.4(4) ?
C14B C1B C2B C3B . . . . 58.5(4) ?
O1C C1C C2C C7C . . . . 168.5(3) ?
C8C C1C C2C C7C . . . . -72.9(4) ?
C14C C1C C2C C7C . . . . 50.9(4) ?
O1C C1C C2C C3C . . . . -11.1(4) ?
C8C C1C C2C C3C . . . . 107.5(3) ?
C14C C1C C2C C3C . . . . -128.7(3) ?
C7B C2B C3B C4B . . . . -0.1(5) ?
C1B C2B C3B C4B . . . . -179.2(3) ?
C7C C2C C3C C4C . . . . -1.0(5) ?
C1C C2C C3C C4C . . . . 178.6(3) ?
C7A C2A C3A C4A . . . . 1.4(5) ?
C1A C2A C3A C4A . . . . -177.6(3) ?
C2B C3B C4B C5B . . . . 0.5(5) ?
C2A C3A C4A C5A . . . . 0.3(5) ?
C2C C3C C4C C5C . . . . 0.2(6) ?
C3A C4A C5A C6A . . . . -1.7(5) ?
C3B C4B C5B C6B . . . . -0.5(5) ?
C3C C4C C5C C6C . . . . 0.9(6) ?
C4C C5C C6C C7C . . . . -1.2(5) ?
C4A C5A C6A C7A . . . . 1.2(5) ?
C4B C5B C6B C7B . . . . 0.2(5) ?
C3B C2B C7B C6B . . . . -0.2(5) ?
C1B C2B C7B C6B . . . . 178.9(3) ?
C5B C6B C7B C2B . . . . 0.1(5) ?
C5C C6C C7C C2C . . . . 0.4(5) ?
C3C C2C C7C C6C . . . . 0.7(5) ?
C1C C2C C7C C6C . . . . -178.9(3) ?
C5A C6A C7A C2A . . . . 0.7(5) ?
C3A C2A C7A C6A . . . . -1.9(5) ?
C1A C2A C7A C6A . . . . 177.2(3) ?
O1B C1B C8B C9B . . . . 18.7(4) ?
C2B C1B C8B C9B . . . . -101.0(3) ?
C14B C1B C8B C9B . . . . 134.7(3) ?
O1B C1B C8B C13B . . . . -160.5(3) ?
C2B C1B C8B C13B . . . . 79.8(4) ?
C14B C1B C8B C13B . . . . -44.5(4) ?
O1A C1A C8A C13A . . . . -1.8(4) ?
C2A C1A C8A C13A . . . . -122.3(3) ?
C14A C1A C8A C13A . . . . 114.1(3) ?
O1A C1A C8A C9A . . . . -179.0(3) ?
C2A C1A C8A C9A . . . . 60.5(4) ?
C14A C1A C8A C9A . . . . -63.1(4) ?
O1C C1C C8C C13C . . . . 0.5(4) ?
C2C C1C C8C C13C . . . . -119.6(3) ?
C14C C1C C8C C13C . . . . 117.0(3) ?
O1C C1C C8C C9C . . . . -177.5(3) ?
C2C C1C C8C C9C . . . . 62.4(4) ?
C14C C1C C8C C9C . . . . -61.0(4) ?
C13C C8C C9C C10C . . . . 0.4(5) ?
C1C C8C C9C C10C . . . . 178.5(3) ?
C13A C8A C9A C10A . . . . -0.4(6) ?
C1A C8A C9A C10A . . . . 176.8(4) ?
C13B C8B C9B C10B . . . . 0.2(5) ?
C1B C8B C9B C10B . . . . -179.1(3) ?
C8A C9A C10A C11A . . . . -0.7(7) ?
C8B C9B C10B C11B . . . . 0.1(6) ?
C8C C9C C10C C11C . . . . -0.7(6) ?
C9C C10C C11C C12C . . . . 0.9(6) ?
C9A C10A C11A C12A . . . . 1.3(7) ?
C9B C10B C11B C12B . . . . -0.2(6) ?
C10B C11B C12B C13B . . . . 0.1(6) ?
C10C C11C C12C C13C . . . . -0.9(5) ?
C10A C11A C12A C13A . . . . -0.8(6) ?
C9C C8C C13C C12C . . . . -0.4(5) ?
C1C C8C C13C C12C . . . . -178.5(3) ?
C11C C12C C13C C8C . . . . 0.7(5) ?
C9A C8A C13A C12A . . . . 0.9(5) ?
C1A C8A C13A C12A . . . . -176.4(3) ?
C11A C12A C13A C8A . . . . -0.3(6) ?
C9B C8B C13B C12B . . . . -0.3(5) ?
C1B C8B C13B C12B . . . . 178.9(3) ?
C11B C12B C13B C8B . . . . 0.1(6) ?
C18A N1A C14A C15A . . . . 145.6(3) ?
C17A N1A C14A C15A . . . . 15.8(3) ?
C18A N1A C14A C1A . . . . -93.1(3) ?
C17A N1A C14A C1A . . . . 137.1(3) ?
O1A C1A C14A N1A . . . . -42.5(3) ?
C8A C1A C14A N1A . . . . -158.8(2) ?
C2A C1A C14A N1A . . . . 77.6(3) ?
O1A C1A C14A C15A . . . . 73.1(3) ?
C8A C1A C14A C15A . . . . -43.2(3) ?
C2A C1A C14A C15A . . . . -166.7(2) ?
C17C N1C C14C C15C . . . . 13.7(4) ?
C18C N1C C14C C15C . . . . 144.0(3) ?
C17C N1C C14C C1C . . . . 134.5(3) ?
C18C N1C C14C C1C . . . . -95.1(3) ?
O1C C1C C14C N1C . . . . -48.6(3) ?
C8C C1C C14C N1C . . . . -165.7(2) ?
C2C C1C C14C N1C . . . . 70.9(3) ?
O1C C1C C14C C15C . . . . 66.5(3) ?
C8C C1C C14C C15C . . . . -50.6(3) ?
C2C C1C C14C C15C . . . . -174.0(2) ?
C17B N1B C14B C15B . . . . 16.6(4) ?
C18B N1B C14B C15B . . . . 142.0(3) ?
C17B N1B C14B C1B . . . . 137.6(3) ?
C18B N1B C14B C1B . . . . -97.0(3) ?
O1B C1B C14B N1B . . . . -49.2(3) ?
C8B C1B C14B N1B . . . . -165.8(2) ?
C2B C1B C14B N1B . . . . 70.9(3) ?
O1B C1B C14B C15B . . . . 66.7(3) ?
C8B C1B C14B C15B . . . . -49.9(3) ?
C2B C1B C14B C15B . . . . -173.2(3) ?
N1C C14C C15C C16C . . . . 11.4(4) ?
C1C C14C C15C C16C . . . . -105.7(3) ?
N1B C14B C15B C16B . . . . 10.5(4) ?
C1B C14B C15B C16B . . . . -107.2(3) ?
N1A C14A C15A C16A . . . . -33.1(3) ?
C1A C14A C15A C16A . . . . -151.6(3) ?
C14C C15C C16C C17C . . . . -31.1(4) ?
C14A C15A C16A C17A . . . . 37.4(4) ?
C14B C15B C16B C17B . . . . -32.1(4) ?
C18A N1A C17A C16A . . . . -123.1(3) ?
C14A N1A C17A C16A . . . . 7.6(4) ?
C15A C16A C17A N1A . . . . -28.2(4) ?
C18C N1C C17C C16C . . . . -166.1(3) ?
C14C N1C C17C C16C . . . . -34.1(4) ?
C15C C16C C17C N1C . . . . 39.6(4) ?
C18B N1B C17B C16B . . . . -163.7(3) ?
C14B N1B C17B C16B . . . . -37.5(4) ?
C15B C16B C17B N1B . . . . 42.4(4) ?
C17B N1B C18B C19B . . . . -64.5(4) ?
C14B N1B C18B C19B . . . . 173.0(3) ?
C17C N1C C18C C19C . . . . -82.3(3) ?
C14C N1C C18C C19C . . . . 149.7(3) ?
C14A N1A C18A C19A . . . . 163.5(3) ?
C17A N1A C18A C19A . . . . -69.6(4) ?
N1B C18B C19B C21B . . . . 172.8(3) ?
N1B C18B C19B C20B . . . . 99.2(4) ?
N1C C18C C19C C21C . . . . 171.3(3) ?
N1C C18C C19C C20C . . . . 96.6(4) ?
N1A C18A C19A C21A . . . . 175.2(3) ?
N1A C18A C19A C20A . . . . 100.3(4) ?
C21A C19A C20A C24A . . . . -110.7(4) ?
C18A C19A C20A C24A . . . . 1.6(5) ?
C18A C19A C20A C21A . . . . 112.3(4) ?
C21B C19B C20B C24B . . . . -112.1(4) ?
C18B C19B C20B C24B . . . . -1.3(5) ?
C18B C19B C20B C21B . . . . 110.8(4) ?
C21C C19C C20C C24C . . . . -112.3(4) ?
C18C C19C C20C C24C . . . . -1.3(5) ?
C18C C19C C20C C21C . . . . 111.0(4) ?
C18C C19C C21C C23C . . . . -2.1(5) ?
C20C C19C C21C C23C . . . . 111.9(4) ?
C18C C19C C21C C22C . . . . 141.1(4) ?
C20C C19C C21C C22C . . . . -105.0(4) ?
C18C C19C C21C C20C . . . . -113.9(3) ?
C24C C20C C21C C19C . . . . 107.8(3) ?
C24C C20C C21C C23C . . . . -1.4(5) ?
C19C C20C C21C C23C . . . . -109.2(4) ?
C24C C20C C21C C22C . . . . -146.0(3) ?
C19C C20C C21C C22C . . . . 106.2(4) ?
C18A C19A C21A C22A . . . . -3.3(5) ?
C20A C19A C21A C22A . . . . 110.7(4) ?
C18A C19A C21A C23A . . . . 142.3(4) ?
C20A C19A C21A C23A . . . . -103.7(4) ?
C18A C19A C21A C20A . . . . -114.0(4) ?
C24A C20A C21A C19A . . . . 111.2(4) ?
C24A C20A C21A C22A . . . . 2.5(5) ?
C19A C20A C21A C22A . . . . -108.7(4) ?
C24A C20A C21A C23A . . . . -139.4(4) ?
C19A C20A C21A C23A . . . . 109.5(4) ?
C18B C19B C21B C22B . . . . -2.7(5) ?
C20B C19B C21B C22B . . . . 110.8(4) ?
C18B C19B C21B C23B . . . . 141.5(4) ?
C20B C19B C21B C23B . . . . -105.0(4) ?
C18B C19B C21B C20B . . . . -113.5(3) ?
C24B C20B C21B C19B . . . . 110.5(4) ?
C24B C20B C21B C22B . . . . 1.8(5) ?
C19B C20B C21B C22B . . . . -108.7(4) ?
C24B C20B C21B C23B . . . . -141.4(4) ?
C19B C20B C21B C23B . . . . 108.1(4) ?
C25C O3C C24C O2C . . . . 1.5(5) ?
C25C O3C C24C C20C . . . . 178.8(3) ?
C19C C20C C24C O2C . . . . 51.1(6) ?
C21C C20C C24C O2C . . . . -18.4(6) ?
C19C C20C C24C O3C . . . . -125.9(3) ?
C21C C20C C24C O3C . . . . 164.6(3) ?
C25A O3A C24A O2A . . . . 1.5(6) ?
C25A O3A C24A C20A . . . . 178.6(4) ?
C21A C20A C24A O2A . . . . -37.4(6) ?
C19A C20A C24A O2A . . . . 33.1(6) ?
C21A C20A C24A O3A . . . . 145.6(3) ?
C19A C20A C24A O3A . . . . -143.8(3) ?
C25B O3B C24B O2B . . . . -0.6(7) ?
C25B O3B C24B C20B . . . . 179.2(4) ?
C21B C20B C24B O2B . . . . -34.9(6) ?
C19B C20B C24B O2B . . . . 36.3(6) ?
C21B C20B C24B O3B . . . . 145.3(3) ?
C19B C20B C24B O3B . . . . -143.4(4) ?
